data_7022690
loop_
_publ_author_name
'Shen, Jian-Qiang'
'Yao, Shuang'
'Zhang, Zhi-Ming'
'Wu, Hai-Hong'
'Zhang, Tian-Zhan'
'Wang, En-Bo'

_publ_section_title
;
 Self-assembly and photocatalytic property of germanoniobate
 [H6Ge4Nb16O56]10-: encapsulating four {GeO4} tetrahedra within a {Nb16}
 cage.
;
_journal_issue 16
_journal_name_full 'Dalton transactions (Cambridge, England : 2003)'
_journal_page_first 5812
_journal_page_last 5817
_journal_paper_doi 10.1039/c3dt32855d
_journal_volume 42
_journal_year 2013
_chemical_formula_sum 'C20 H116 Cu5 N20 Na6 Nb12 O56'
_chemical_formula_weight 3103.88
_chemical_name_systematic
;
?
;
_space_group_IT_number 14
_symmetry_cell_setting monoclinic
_symmetry_space_group_name_Hall '-P 2yn'
_symmetry_space_group_name_H-M 'P 1 21/n 1'
_atom_sites_solution_hydrogens geom
_atom_sites_solution_primary direct
_atom_sites_solution_secondary difmap
_audit_creation_method SHELXL-97
_cell_angle_alpha 90.00
_cell_angle_beta 100.25(3)
_cell_angle_gamma 90.00
_cell_formula_units_Z 2
_cell_length_a 13.092(3)
_cell_length_b 20.171(4)
_cell_length_c 17.283(4)
_cell_measurement_reflns_used 10240
_cell_measurement_temperature 293(2)
_cell_measurement_theta_max 27.48
_cell_measurement_theta_min 3.13
_cell_volume 4491.2(18)
_computing_cell_refinement auto
_computing_data_collection auto
_computing_data_reduction auto
_computing_structure_refinement 'SHELXL-97 (Sheldrick, 1997)'
_computing_structure_solution 'SHELXS-97 (Sheldrick, 1990)'
_diffrn_ambient_temperature 293(2)
_diffrn_detector_area_resol_mean 0.01
_diffrn_measured_fraction_theta_full 0.995
_diffrn_measured_fraction_theta_max 0.995
_diffrn_measurement_device_type 'Rigaku R-AXIS RAPID IP'
_diffrn_measurement_method Oscillation
_diffrn_radiation_monochromator graphite
_diffrn_radiation_source 'fine-focus sealed tube'
_diffrn_radiation_type MoK\a
_diffrn_radiation_wavelength 0.71073
_diffrn_reflns_av_R_equivalents 0.0578
_diffrn_reflns_av_unetI/netI 0.0491
_diffrn_reflns_limit_h_max 16
_diffrn_reflns_limit_h_min -16
_diffrn_reflns_limit_k_max 26
_diffrn_reflns_limit_k_min -26
_diffrn_reflns_limit_l_max 22
_diffrn_reflns_limit_l_min -22
_diffrn_reflns_number 42369
_diffrn_reflns_theta_full 27.48
_diffrn_reflns_theta_max 27.48
_diffrn_reflns_theta_min 3.13
_diffrn_standards_decay_% none
_diffrn_standards_interval_count 0
_diffrn_standards_interval_time 0
_diffrn_standards_number 0
_exptl_absorpt_coefficient_mu 2.755
_exptl_absorpt_correction_T_max 0.745
_exptl_absorpt_correction_T_min 0.552
_exptl_absorpt_correction_type multi-scan
_exptl_absorpt_process_details 'ABSCOR by T.Higashi 8 March, 1995'
_exptl_crystal_colour purple
_exptl_crystal_density_diffrn 2.295
_exptl_crystal_density_method 'not measured'
_exptl_crystal_description block
_exptl_crystal_F_000 3054
_exptl_crystal_size_max 0.25
_exptl_crystal_size_mid 0.13
_exptl_crystal_size_min 0.12
_refine_diff_density_max 1.164
_refine_diff_density_min -1.180
_refine_diff_density_rms 0.171
_refine_ls_extinction_method none
_refine_ls_goodness_of_fit_ref 1.128
_refine_ls_hydrogen_treatment constr
_refine_ls_matrix_type full
_refine_ls_number_parameters 538
_refine_ls_number_reflns 10240
_refine_ls_number_restraints 0
_refine_ls_restrained_S_all 1.128
_refine_ls_R_factor_all 0.0591
_refine_ls_R_factor_gt 0.0425
_refine_ls_shift/su_max 0.002
_refine_ls_shift/su_mean 0.000
_refine_ls_structure_factor_coef Fsqd
_refine_ls_weighting_details 'calc w=1/[\s^2^(Fo^2^)+(0.0099P)^2^+25.1236P] where P=(Fo^2^+2Fc^2^)/3'
_refine_ls_weighting_scheme calc
_refine_ls_wR_factor_gt 0.0767
_refine_ls_wR_factor_ref 0.0813
_reflns_number_gt 8125
_reflns_number_total 10240
_reflns_threshold_expression >2sigma(I)
_cod_data_source_file c3dt32855d.txt
_cod_data_source_block 2
_cod_depositor_comments
;
The following automatic conversions were performed:

'_symmetry_cell_setting' value 'Monoclinic' changed to 'monoclinic'
according to /home/saulius/struct/CIF-dictionaries/cif_core.dic
dictionary named 'cif_core.dic' version 2.4.2 from 2011-04-26.

Automatic conversion script
Id: cif_fix_values 1891 2012-01-12 08:04:46Z andrius 
;
_cod_original_cell_volume 4491.2(16)
_cod_original_sg_symbol_H-M P2(1)/n
_cod_original_formula_sum 'C10 H58 Cu2.50 N10 Na3 Nb6 O28'
_cod_database_code 7022690

loop_
_symmetry_equiv_pos_as_xyz
'x, y, z'
'-x+1/2, y+1/2, -z+1/2'
'-x, -y, -z'
'x-1/2, -y-1/2, z-1/2'

loop_
_atom_site_label
_atom_site_type_symbol
_atom_site_fract_x
_atom_site_fract_y
_atom_site_fract_z
_atom_site_U_iso_or_equiv
_atom_site_adp_type
_atom_site_occupancy
_atom_site_symmetry_multiplicity
_atom_site_calc_flag
_atom_site_refinement_flags
Nb1 Nb 0.15808(3) 0.04936(2) 0.79571(3) 0.01192(10) Uani 1 1 d .
Nb2 Nb 0.11883(3) 0.13083(2) 0.62431(3) 0.01000(9) Uani 1 1 d .
Nb3 Nb 0.06726(3) -0.03982(2) 0.63725(3) 0.01006(9) Uani 1 1 d .
Nb4 Nb 0.35954(3) 0.10098(2) 0.71542(3) 0.01056(9) Uani 1 1 d .
Nb5 Nb 0.31147(3) -0.06117(2) 0.72563(3) 0.01026(9) Uani 1 1 d .
Nb6 Nb 0.25841(3) 0.00495(2) 0.54783(3) 0.01049(9) Uani 1 1 d .
Na1 Na 0.5405(3) -0.2109(2) 0.8281(2) 0.0679(10) Uani 1 1 d .
Na2 Na 0.6349(3) 0.1967(2) 0.8468(3) 0.0780(12) Uani 1 1 d .
Na3 Na 0.1036(3) 0.1238(3) 1.0212(3) 0.0858(14) Uani 1 1 d .
O1 O 0.1256(3) -0.03940(17) 0.5370(2) 0.0121(7) Uani 1 1 d .
O2 O 0.2899(3) 0.10439(18) 0.8042(2) 0.0128(7) Uani 1 1 d .
O3 O 0.0082(3) 0.05499(18) 0.5951(2) 0.0117(7) Uani 1 1 d .
O4 O 0.0464(3) -0.00597(18) 0.7386(2) 0.0141(7) Uani 1 1 d .
O5 O 0.4135(2) 0.01146(17) 0.7436(2) 0.0112(7) Uani 1 1 d .
O6 O 0.2573(3) 0.16440(18) 0.6574(2) 0.0120(7) Uani 1 1 d .
O7 O 0.3326(3) -0.06278(18) 0.6121(2) 0.0137(7) Uani 1 1 d .
O8 O 0.1756(3) 0.09584(18) 0.5246(2) 0.0135(7) Uani 1 1 d .
O9 O 0.1710(3) -0.10161(17) 0.6842(2) 0.0127(7) Uani 1 1 d .
O10 O 0.0478(3) 0.20050(18) 0.5815(2) 0.0145(7) Uani 1 1 d .
O11 O 0.2109(3) 0.03269(17) 0.6667(2) 0.0108(7) Uani 1 1 d .
O12 O 0.4713(3) 0.15089(19) 0.7418(2) 0.0177(8) Uani 1 1 d .
O13 O 0.2925(3) -0.00585(19) 0.4553(2) 0.0168(8) Uani 1 1 d .
O14 O 0.3780(3) 0.07155(18) 0.5982(2) 0.0144(7) Uani 1 1 d .
O15 O 0.2494(3) -0.02833(18) 0.8132(2) 0.0136(7) Uani 1 1 d .
O16 O 0.3840(3) -0.13013(18) 0.7682(2) 0.0162(8) Uani 1 1 d .
O17 O 0.0910(3) 0.12687(18) 0.7293(2) 0.0127(7) Uani 1 1 d .
O18 O -0.0459(3) -0.08953(18) 0.6102(2) 0.0144(7) Uani 1 1 d .
O19 O 0.1165(3) 0.0629(2) 0.8859(2) 0.0221(9) Uani 1 1 d .
O1W O 0.4231(3) 0.1145(2) 0.9461(2) 0.0263(10) Uani 1 1 d .
O2W O 0.5256(3) -0.2920(2) 0.6949(2) 0.0244(9) Uani 1 1 d .
O3W O 0.5030(3) -0.2557(2) 0.5355(3) 0.0307(10) Uani 1 1 d .
O4W O 0.6836(3) -0.1374(2) 0.9293(3) 0.0308(10) Uani 1 1 d .
O5W O 0.4730(3) -0.1168(2) 0.5218(3) 0.0300(10) Uani 1 1 d .
O6W O 0.1749(3) -0.1276(3) 0.1446(3) 0.0352(11) Uani 1 1 d .
O7W O 0.6486(3) 0.2016(2) 1.0093(3) 0.0295(10) Uani 1 1 d .
O8W O 0.3141(4) 0.2136(3) 0.5014(3) 0.0444(13) Uani 1 1 d .
O9W O -0.0897(4) -0.0079(3) 0.8761(3) 0.0489(14) Uani 1 1 d .
C1 C 0.1730(4) -0.2194(3) 0.5589(3) 0.0204(12) Uani 1 1 d .
H1A H 0.1895 -0.1725 0.5585 0.024 Uiso 1 1 calc R
H1B H 0.1584 -0.2350 0.5050 0.024 Uiso 1 1 calc R
C2 C 0.7028(4) 0.0348(3) 0.9765(3) 0.0258(13) Uani 1 1 d .
H2A H 0.7371 -0.0071 0.9911 0.031 Uiso 1 1 calc R
H2B H 0.7555 0.0689 0.9781 0.031 Uiso 1 1 calc R
C3 C 0.1021(5) -0.1605(3) 0.8593(4) 0.0252(13) Uani 1 1 d .
H3A H 0.1029 -0.1140 0.8454 0.030 Uiso 1 1 calc R
H3B H 0.1146 -0.1641 0.9162 0.030 Uiso 1 1 calc R
C4 C 0.1940(4) -0.1434(3) 0.3683(3) 0.0211(12) Uani 1 1 d .
H4A H 0.1414 -0.1777 0.3579 0.025 Uiso 1 1 calc R
H4B H 0.2015 -0.1304 0.4230 0.025 Uiso 1 1 calc R
C5 C 0.2965(5) -0.1689(3) 0.3508(4) 0.0251(13) Uani 1 1 d .
H5A H 0.3250 -0.2022 0.3890 0.030 Uiso 1 1 calc R
H5B H 0.2864 -0.1888 0.2988 0.030 Uiso 1 1 calc R
C6 C 0.2635(4) -0.2576(3) 0.6055(3) 0.0196(11) Uani 1 1 d .
H6A H 0.2550 -0.3046 0.5942 0.024 Uiso 1 1 calc R
H6B H 0.3279 -0.2432 0.5905 0.024 Uiso 1 1 calc R
C7 C 0.6389(5) 0.0303(3) 0.8954(3) 0.0249(13) Uani 1 1 d .
H7A H 0.6127 0.0738 0.8779 0.030 Uiso 1 1 calc R
H7B H 0.6812 0.0139 0.8587 0.030 Uiso 1 1 calc R
C8 C -0.0010(5) -0.1909(3) 0.8251(4) 0.0258(13) Uani 1 1 d .
H8A H -0.0054 -0.2355 0.8451 0.031 Uiso 1 1 calc R
H8B H -0.0570 -0.1648 0.8395 0.031 Uiso 1 1 calc R
C9 C 0.2746(5) 0.1136(3) 0.3041(4) 0.0339(15) Uani 1 1 d .
H9A H 0.2783 0.1285 0.3579 0.041 Uiso 1 1 calc R
H9B H 0.2472 0.1496 0.2693 0.041 Uiso 1 1 calc R
C10 C 0.3812(5) 0.0948(3) 0.2902(4) 0.0281(14) Uani 1 1 d .
H10A H 0.3803 0.0892 0.2343 0.034 Uiso 1 1 calc R
H10B H 0.4304 0.1295 0.3094 0.034 Uiso 1 1 calc R
N1 N 0.4125(3) 0.0322(2) 0.3319(3) 0.0198(10) Uani 1 1 d .
H1C H 0.4416 0.0409 0.3821 0.024 Uiso 1 1 calc R
H1D H 0.4599 0.0113 0.3088 0.024 Uiso 1 1 calc R
N2 N 0.1639(3) -0.0857(2) 0.3166(3) 0.0216(10) Uani 1 1 d .
H2C H 0.1097 -0.0644 0.3308 0.026 Uiso 1 1 calc R
H2D H 0.1460 -0.0987 0.2662 0.026 Uiso 1 1 calc R
N3 N 0.6319(3) 0.0515(2) 1.0318(2) 0.0174(10) Uani 1 1 d .
H3C H 0.6184 0.0953 1.0301 0.021 Uiso 1 1 calc R
H3D H 0.6617 0.0409 1.0813 0.021 Uiso 1 1 calc R
N4 N 0.3688(3) -0.1112(2) 0.3547(3) 0.0194(10) Uani 1 1 d .
H4C H 0.4120 -0.1170 0.3202 0.023 Uiso 1 1 calc R
H4D H 0.4073 -0.1085 0.4032 0.023 Uiso 1 1 calc R
N5 N 0.1832(4) -0.1967(2) 0.8269(3) 0.0191(10) Uani 1 1 d .
H5C H 0.1968 -0.2357 0.8520 0.023 Uiso 1 1 calc R
H5D H 0.2421 -0.1728 0.8336 0.023 Uiso 1 1 calc R
N6 N 0.2054(4) 0.0549(3) 0.2889(3) 0.0248(11) Uani 1 1 d .
H6C H 0.1815 0.0508 0.2370 0.030 Uiso 1 1 calc R
H6D H 0.1508 0.0595 0.3135 0.030 Uiso 1 1 calc R
N7 N -0.0093(4) -0.1922(2) 0.7385(3) 0.0199(10) Uani 1 1 d .
H7C H -0.0318 -0.1527 0.7181 0.024 Uiso 1 1 calc R
H7D H -0.0552 -0.2234 0.7176 0.024 Uiso 1 1 calc R
N8 N 0.2676(3) -0.2461(2) 0.6904(3) 0.0156(9) Uani 1 1 d .
H8C H 0.3178 -0.2164 0.7077 0.019 Uiso 1 1 calc R
H8D H 0.2838 -0.2842 0.7168 0.019 Uiso 1 1 calc R
N9 N 0.0814(3) -0.2302(2) 0.5974(3) 0.0189(10) Uani 1 1 d .
H9C H 0.0583 -0.2722 0.5900 0.023 Uiso 1 1 calc R
H9D H 0.0296 -0.2023 0.5778 0.023 Uiso 1 1 calc R
N10 N 0.5514(3) -0.0156(2) 0.8983(2) 0.0179(10) Uani 1 1 d .
H10C H 0.5727 -0.0579 0.8959 0.022 Uiso 1 1 calc R
H10D H 0.5000 -0.0082 0.8572 0.022 Uiso 1 1 calc R
Cu1 Cu 0.5000 0.0000 1.0000 0.0178(2) Uani 1 2 d S
Cu2 Cu 0.28809(5) -0.02622(3) 0.32953(4) 0.01525(13) Uani 1 1 d .
Cu3 Cu 0.13128(5) -0.21239(3) 0.71207(4) 0.01424(14) Uani 1 1 d .

loop_
_atom_site_aniso_label
_atom_site_aniso_U_11
_atom_site_aniso_U_22
_atom_site_aniso_U_33
_atom_site_aniso_U_23
_atom_site_aniso_U_13
_atom_site_aniso_U_12
Nb1 0.0137(2) 0.0122(2) 0.0102(2) 0.00042(17) 0.00313(17) 0.00117(18)
Nb2 0.01029(19) 0.0081(2) 0.0114(2) 0.00016(17) 0.00144(17) 0.00063(17)
Nb3 0.00884(19) 0.0090(2) 0.0119(2) 0.00144(16) 0.00067(17) -0.00042(17)
Nb4 0.00953(19) 0.0093(2) 0.0124(2) -0.00142(17) 0.00086(17) -0.00086(17)
Nb5 0.00984(19) 0.0086(2) 0.0116(2) 0.00059(17) -0.00029(17) 0.00074(17)
Nb6 0.01105(19) 0.0107(2) 0.01000(19) -0.00070(17) 0.00262(16) -0.00008(17)
Na1 0.062(2) 0.062(2) 0.080(3) 0.004(2) 0.012(2) 0.0027(19)
Na2 0.075(3) 0.079(3) 0.077(3) -0.002(2) 0.004(2) -0.007(2)
Na3 0.083(3) 0.108(4) 0.068(3) -0.009(3) 0.016(2) 0.007(3)
O1 0.0119(16) 0.0092(17) 0.0136(17) -0.0023(14) -0.0017(14) -0.0021(14)
O2 0.0136(16) 0.0131(18) 0.0109(16) -0.0030(14) 0.0007(14) -0.0009(15)
O3 0.0091(15) 0.0115(18) 0.0138(17) 0.0025(14) -0.0001(14) 0.0018(14)
O4 0.0123(16) 0.0146(19) 0.0152(17) 0.0025(15) 0.0026(14) -0.0022(15)
O5 0.0083(15) 0.0112(18) 0.0138(17) 0.0010(14) 0.0009(13) 0.0019(14)
O6 0.0108(16) 0.0114(18) 0.0129(17) -0.0015(14) -0.0004(14) -0.0002(14)
O7 0.0136(16) 0.0117(18) 0.0160(17) 0.0000(14) 0.0027(14) 0.0016(15)
O8 0.0161(17) 0.0139(18) 0.0105(16) 0.0014(14) 0.0024(14) 0.0023(15)
O9 0.0112(16) 0.0097(17) 0.0162(17) 0.0003(14) -0.0003(14) 0.0004(14)
O10 0.0169(17) 0.0118(18) 0.0141(17) 0.0018(14) 0.0012(14) 0.0046(15)
O11 0.0099(15) 0.0097(17) 0.0121(16) 0.0008(13) 0.0005(13) -0.0015(14)
O12 0.0148(17) 0.0153(19) 0.0214(19) -0.0034(15) -0.0012(15) -0.0060(15)
O13 0.0182(18) 0.018(2) 0.0138(17) -0.0009(15) 0.0028(15) -0.0007(16)
O14 0.0131(16) 0.0148(19) 0.0150(18) -0.0019(14) 0.0019(14) -0.0021(15)
O15 0.0167(17) 0.0124(18) 0.0111(16) 0.0017(14) 0.0009(14) 0.0018(15)
O16 0.0154(17) 0.0103(18) 0.0215(19) 0.0015(15) -0.0007(15) 0.0024(15)
O17 0.0121(16) 0.0147(18) 0.0114(16) 0.0003(14) 0.0024(14) 0.0013(14)
O18 0.0109(16) 0.0150(19) 0.0168(18) 0.0004(15) 0.0010(14) -0.0017(15)
O19 0.028(2) 0.027(2) 0.0136(18) 0.0009(16) 0.0092(17) 0.0064(18)
O1W 0.025(2) 0.031(2) 0.020(2) -0.0006(18) -0.0040(17) 0.0072(19)
O2W 0.025(2) 0.025(2) 0.026(2) 0.0027(18) 0.0116(18) -0.0016(18)
O3W 0.028(2) 0.034(3) 0.034(2) 0.007(2) 0.015(2) 0.006(2)
O4W 0.031(2) 0.028(2) 0.033(2) -0.003(2) 0.004(2) 0.005(2)
O5W 0.028(2) 0.031(3) 0.031(2) -0.0034(19) 0.0027(19) 0.009(2)
O6W 0.027(2) 0.046(3) 0.034(3) 0.001(2) 0.009(2) -0.004(2)
O7W 0.028(2) 0.028(2) 0.031(2) -0.0044(19) 0.0029(19) -0.0010(19)
O8W 0.043(3) 0.038(3) 0.060(3) 0.012(3) 0.030(3) 0.006(2)
O9W 0.029(2) 0.064(4) 0.055(3) 0.017(3) 0.009(2) -0.009(3)
C1 0.027(3) 0.020(3) 0.015(3) 0.001(2) 0.007(2) 0.001(2)
C2 0.021(3) 0.035(4) 0.021(3) 0.002(3) 0.002(2) -0.004(3)
C3 0.038(3) 0.018(3) 0.024(3) -0.007(2) 0.017(3) 0.004(3)
C4 0.024(3) 0.015(3) 0.028(3) 0.000(2) 0.011(2) -0.005(2)
C5 0.026(3) 0.020(3) 0.031(3) -0.003(3) 0.011(3) -0.003(3)
C6 0.022(3) 0.018(3) 0.021(3) -0.003(2) 0.008(2) 0.000(2)
C7 0.028(3) 0.030(3) 0.016(3) -0.001(2) 0.004(2) -0.002(3)
C8 0.030(3) 0.026(3) 0.026(3) -0.001(3) 0.016(3) -0.001(3)
C9 0.042(4) 0.021(3) 0.042(4) 0.009(3) 0.016(3) 0.008(3)
C10 0.026(3) 0.027(3) 0.032(3) 0.002(3) 0.009(3) -0.002(3)
N1 0.021(2) 0.018(2) 0.023(2) -0.0037(19) 0.008(2) -0.003(2)
N2 0.017(2) 0.022(3) 0.025(3) -0.011(2) 0.003(2) 0.000(2)
N3 0.021(2) 0.021(2) 0.0078(19) 0.0022(18) -0.0023(18) 0.000(2)
N4 0.017(2) 0.021(2) 0.022(2) 0.001(2) 0.0080(19) 0.003(2)
N5 0.026(2) 0.013(2) 0.017(2) 0.0017(18) 0.0005(19) 0.001(2)
N6 0.021(2) 0.028(3) 0.028(3) 0.008(2) 0.011(2) 0.006(2)
N7 0.021(2) 0.018(2) 0.022(2) 0.0021(19) 0.010(2) 0.002(2)
N8 0.016(2) 0.012(2) 0.018(2) 0.0019(18) 0.0010(18) -0.0003(18)
N9 0.019(2) 0.018(2) 0.018(2) 0.0011(19) -0.0026(19) 0.0019(19)
N10 0.019(2) 0.022(3) 0.012(2) -0.0015(18) -0.0006(18) 0.003(2)
Cu1 0.0162(4) 0.0235(5) 0.0128(4) -0.0026(4) 0.0001(4) -0.0005(4)
Cu2 0.0141(3) 0.0173(3) 0.0157(3) -0.0004(3) 0.0061(2) 0.0005(3)
Cu3 0.0148(3) 0.0143(3) 0.0139(3) 0.0005(2) 0.0031(2) 0.0019(3)

loop_
_atom_type_symbol
_atom_type_description
_atom_type_scat_dispersion_real
_atom_type_scat_dispersion_imag
_atom_type_scat_source
C C 0.0033 0.0016 'International Tables Vol C Tables 4.2.6.8 and 6.1.1.4'
H H 0.0000 0.0000 'International Tables Vol C Tables 4.2.6.8 and 6.1.1.4'
N N 0.0061 0.0033 'International Tables Vol C Tables 4.2.6.8 and 6.1.1.4'
O O 0.0106 0.0060 'International Tables Vol C Tables 4.2.6.8 and 6.1.1.4'
Nb Nb -2.0727 0.6215 'International Tables Vol C Tables 4.2.6.8 and 6.1.1.4'
Cu Cu 0.3201 1.2651 'International Tables Vol C Tables 4.2.6.8 and 6.1.1.4'
Na Na 0.0362 0.0249 'International Tables Vol C Tables 4.2.6.8 and 6.1.1.4'

loop_
_geom_angle_atom_site_label_1
_geom_angle_atom_site_label_2
_geom_angle_atom_site_label_3
_geom_angle
_geom_angle_site_symmetry_1
_geom_angle_site_symmetry_3
O19 Nb1 O4 102.32(17) . .
O19 Nb1 O15 105.22(17) . .
O4 Nb1 O15 90.13(15) . .
O19 Nb1 O2 104.09(17) . .
O4 Nb1 O2 153.34(14) . .
O15 Nb1 O2 86.50(15) . .
O19 Nb1 O17 102.08(16) . .
O4 Nb1 O17 86.88(14) . .
O15 Nb1 O17 152.54(14) . .
O2 Nb1 O17 84.11(14) . .
O19 Nb1 O11 177.95(15) . .
O4 Nb1 O11 76.84(13) . .
O15 Nb1 O11 76.69(13) . .
O2 Nb1 O11 76.65(13) . .
O17 Nb1 O11 76.05(13) . .
O19 Nb1 Nb3 133.90(14) . .
O4 Nb1 Nb3 31.76(11) . .
O15 Nb1 Nb3 79.22(10) . .
O2 Nb1 Nb3 122.02(10) . .
O17 Nb1 Nb3 84.04(10) . .
O11 Nb1 Nb3 45.42(8) . .
O19 Nb1 Nb2 133.21(13) . .
O4 Nb1 Nb2 81.43(11) . .
O15 Nb1 Nb2 121.49(11) . .
O2 Nb1 Nb2 77.91(10) . .
O17 Nb1 Nb2 31.13(10) . .
O11 Nb1 Nb2 44.93(8) . .
Nb3 Nb1 Nb2 63.85(2) . .
O19 Nb1 Nb4 134.98(14) . .
O4 Nb1 Nb4 122.63(11) . .
O15 Nb1 Nb4 79.03(11) . .
O2 Nb1 Nb4 30.89(10) . .
O17 Nb1 Nb4 79.70(10) . .
O11 Nb1 Nb4 45.80(8) . .
Nb3 Nb1 Nb4 91.12(2) . .
Nb2 Nb1 Nb4 59.34(2) . .
O10 Nb2 O17 104.76(16) . .
O10 Nb2 O6 103.99(16) . .
O17 Nb2 O6 93.50(15) . .
O10 Nb2 O3 100.86(15) . .
O17 Nb2 O3 87.62(14) . .
O6 Nb2 O3 153.94(14) . .
O10 Nb2 O8 99.12(15) . .
O17 Nb2 O8 155.72(14) . .
O6 Nb2 O8 84.86(14) . .
O3 Nb2 O8 83.59(14) . .
O10 Nb2 O11 173.40(14) . .
O17 Nb2 O11 81.02(14) . .
O6 Nb2 O11 78.52(13) . .
O3 Nb2 O11 75.95(12) . .
O8 Nb2 O11 74.90(13) . .
O10 Nb2 Nb4 136.52(12) . .
O17 Nb2 Nb4 82.37(10) . .
O6 Nb2 Nb4 32.63(11) . .
O3 Nb2 Nb4 122.46(9) . .
O8 Nb2 Nb4 83.36(9) . .
O11 Nb2 Nb4 46.55(8) . .
O10 Nb2 Nb1 138.20(12) . .
O17 Nb2 Nb1 33.46(11) . .
O6 Nb2 Nb1 85.51(11) . .
O3 Nb2 Nb1 81.16(9) . .
O8 Nb2 Nb1 122.44(10) . .
O11 Nb2 Nb1 47.57(9) . .
Nb4 Nb2 Nb1 60.49(3) . .
O18 Nb3 O9 103.83(16) . .
O18 Nb3 O4 100.98(16) . .
O9 Nb3 O4 92.84(15) . .
O18 Nb3 O1 101.63(15) . .
O9 Nb3 O1 91.05(14) . .
O4 Nb3 O1 155.41(14) . .
O18 Nb3 O3 100.41(15) . .
O9 Nb3 O3 155.73(14) . .
O4 Nb3 O3 83.86(14) . .
O1 Nb3 O3 82.68(14) . .
O18 Nb3 O11 175.56(14) . .
O9 Nb3 O11 80.46(13) . .
O4 Nb3 O11 79.81(13) . .
O1 Nb3 O11 76.92(13) . .
O3 Nb3 O11 75.29(12) . .
O18 Nb3 Nb6 134.21(12) . .
O9 Nb3 Nb6 80.58(11) . .
O4 Nb3 Nb6 124.55(10) . .
O1 Nb3 Nb6 32.74(9) . .
O3 Nb3 Nb6 81.59(9) . .
O11 Nb3 Nb6 44.75(9) . .
O18 Nb3 Nb1 132.98(12) . .
O9 Nb3 Nb1 83.11(11) . .
O4 Nb3 Nb1 32.06(10) . .
O1 Nb3 Nb1 124.97(10) . .
O3 Nb3 Nb1 81.44(9) . .
O11 Nb3 Nb1 48.10(9) . .
Nb6 Nb3 Nb1 92.75(2) . .
O18 Nb3 Nb5 137.42(12) . .
O9 Nb3 Nb5 33.61(10) . .
O4 Nb3 Nb5 84.79(10) . .
O1 Nb3 Nb5 85.10(10) . .
O3 Nb3 Nb5 122.18(9) . .
O11 Nb3 Nb5 46.91(8) . .
Nb6 Nb3 Nb5 60.065(19) . .
Nb1 Nb3 Nb5 61.01(2) . .
O12 Nb4 O2 105.21(16) . .
O12 Nb4 O5 102.38(16) . .
O2 Nb4 O5 92.06(15) . .
O12 Nb4 O6 102.45(16) . .
O2 Nb4 O6 90.43(14) . .
O5 Nb4 O6 153.44(14) . .
O12 Nb4 O14 99.92(16) . .
O2 Nb4 O14 154.86(14) . .
O5 Nb4 O14 83.39(14) . .
O6 Nb4 O14 83.20(14) . .
O12 Nb4 O11 174.42(15) . .
O2 Nb4 O11 80.29(13) . .
O5 Nb4 O11 78.12(13) . .
O6 Nb4 O11 76.26(13) . .
O14 Nb4 O11 74.57(13) . .
O12 Nb4 Nb2 133.77(13) . .
O2 Nb4 Nb2 80.04(10) . .
O5 Nb4 Nb2 123.56(10) . .
O6 Nb4 Nb2 31.44(10) . .
O14 Nb4 Nb2 81.98(10) . .
O11 Nb4 Nb2 45.44(8) . .
O12 Nb4 Nb5 134.34(12) . .
O2 Nb4 Nb5 82.66(11) . .
O5 Nb4 Nb5 31.97(10) . .
O6 Nb4 Nb5 122.69(10) . .
O14 Nb4 Nb5 80.47(10) . .
O11 Nb4 Nb5 46.45(8) . .
Nb2 Nb4 Nb5 91.764(16) . .
O12 Nb4 Nb1 138.18(13) . .
O2 Nb4 Nb1 33.00(10) . .
O5 Nb4 Nb1 83.52(10) . .
O6 Nb4 Nb1 84.28(10) . .
O14 Nb4 Nb1 121.90(10) . .
O11 Nb4 Nb1 47.34(8) . .
Nb2 Nb4 Nb1 60.175(19) . .
Nb5 Nb4 Nb1 60.351(14) . .
O16 Nb5 O15 102.18(16) . .
O16 Nb5 O5 102.74(15) . .
O15 Nb5 O5 89.42(15) . .
O16 Nb5 O9 102.53(15) . .
O15 Nb5 O9 86.19(15) . .
O5 Nb5 O9 154.72(14) . .
O16 Nb5 O7 103.51(16) . .
O15 Nb5 O7 154.16(14) . .
O5 Nb5 O7 87.64(14) . .
O9 Nb5 O7 85.60(14) . .
O16 Nb5 O11 179.50(15) . .
O15 Nb5 O11 77.96(13) . .
O5 Nb5 O11 77.74(12) . .
O9 Nb5 O11 76.99(13) . .
O7 Nb5 O11 76.33(13) . .
O16 Nb5 Nb6 135.36(13) . .
O15 Nb5 Nb6 122.31(10) . .
O5 Nb5 Nb6 82.59(10) . .
O9 Nb5 Nb6 78.83(10) . .
O7 Nb5 Nb6 31.89(10) . .
O11 Nb5 Nb6 44.46(8) . .
O16 Nb5 Nb3 134.08(12) . .
O15 Nb5 Nb3 79.23(10) . .
O5 Nb5 Nb3 123.17(10) . .
O9 Nb5 Nb3 31.60(10) . .
O7 Nb5 Nb3 80.98(10) . .
O11 Nb5 Nb3 45.45(8) . .
Nb6 Nb5 Nb3 59.60(3) . .
O16 Nb5 Nb4 134.39(12) . .
O15 Nb5 Nb4 79.49(11) . .
O5 Nb5 Nb4 31.95(10) . .
O9 Nb5 Nb4 122.96(10) . .
O7 Nb5 Nb4 84.57(10) . .
O11 Nb5 Nb4 46.10(8) . .
Nb6 Nb5 Nb4 64.326(17) . .
Nb3 Nb5 Nb4 91.362(16) . .
O13 Nb6 O7 104.86(16) . .
O13 Nb6 O1 102.98(16) . .
O7 Nb6 O1 94.64(15) . .
O13 Nb6 O14 99.43(16) . .
O7 Nb6 O14 87.28(15) . .
O1 Nb6 O14 156.18(15) . .
O13 Nb6 O8 97.97(16) . .
O7 Nb6 O8 155.83(14) . .
O1 Nb6 O8 87.79(14) . .
O14 Nb6 O8 81.18(14) . .
O13 Nb6 O11 173.10(15) . .
O7 Nb6 O11 81.15(14) . .
O1 Nb6 O11 79.62(13) . .
O14 Nb6 O11 77.23(13) . .
O8 Nb6 O11 75.63(13) . .
O13 Nb6 Nb3 137.21(12) . .
O7 Nb6 Nb3 83.19(11) . .
O1 Nb6 Nb3 34.29(10) . .
O14 Nb6 Nb3 123.13(10) . .
O8 Nb6 Nb3 85.46(10) . .
O11 Nb6 Nb3 45.92(8) . .
O13 Nb6 Nb5 138.91(12) . .
O7 Nb6 Nb5 34.08(11) . .
O1 Nb6 Nb5 86.58(11) . .
O14 Nb6 Nb5 81.77(10) . .
O8 Nb6 Nb5 122.52(9) . .
O11 Nb6 Nb5 47.10(8) . .
Nb3 Nb6 Nb5 60.33(2) . .
O16 Na1 O4W 107.74(19) . .
O16 Na1 O10 104.14(17) . 2_546
O4W Na1 O10 107.16(18) . 2_546
O16 Na1 O2W 95.77(17) . .
O4W Na1 O2W 140.8(2) . .
O10 Na1 O2W 96.44(17) 2_546 .
O12 Na2 O7W 126.1(2) . .
O12 Na2 O6W 116.7(2) . 3_656
O7W Na2 O6W 93.78(18) . 3_656
O12 Na2 N7 68.17(15) . 2_556
O7W Na2 N7 113.6(2) . 2_556
O6W Na2 N7 142.3(2) 3_656 2_556
O19 Na3 O4W 95.65(19) . 3_657
O19 Na3 O3W 101.12(19) . 2_556
O4W Na3 O3W 114.8(2) 3_657 2_556
O19 Na3 O9W 100.4(2) . 3_557
O4W Na3 O9W 93.34(19) 3_657 3_557
O3W Na3 O9W 142.3(2) 2_556 3_557
Nb6 O1 Nb3 112.97(16) . .
Nb4 O2 Nb1 116.11(17) . .
Nb2 O3 Nb3 112.10(14) . .
Nb3 O4 Nb1 116.18(17) . .
Nb5 O5 Nb4 116.08(16) . .
Nb2 O6 Nb4 115.93(18) . .
Nb6 O7 Nb5 114.03(18) . .
Nb2 O8 Nb6 111.96(15) . .
Nb3 O9 Nb5 114.79(17) . .
Nb3 O9 Cu3 122.46(16) . .
Nb5 O9 Cu3 121.90(15) . .
Nb2 O10 Na1 121.22(19) . 2_556
Nb6 O11 Nb2 97.46(13) . .
Nb6 O11 Nb3 89.33(12) . .
Nb2 O11 Nb3 96.24(12) . .
Nb6 O11 Nb4 96.93(13) . .
Nb2 O11 Nb4 88.01(12) . .
Nb3 O11 Nb4 171.93(16) . .
Nb6 O11 Nb5 88.44(12) . .
Nb2 O11 Nb5 172.95(16) . .
Nb3 O11 Nb5 87.65(12) . .
Nb4 O11 Nb5 87.44(11) . .
Nb6 O11 Nb1 173.83(17) . .
Nb2 O11 Nb1 87.50(12) . .
Nb3 O11 Nb1 86.48(11) . .
Nb4 O11 Nb1 86.86(11) . .
Nb5 O11 Nb1 86.87(11) . .
Nb4 O12 Na2 152.3(2) . .
Nb6 O13 Cu2 163.7(2) . .
Nb6 O14 Nb4 111.04(16) . .
Nb5 O15 Nb1 118.48(17) . .
Nb5 O16 Na1 163.0(2) . .
Nb2 O17 Nb1 115.41(17) . .
Nb1 O19 Na3 157.3(3) . .
Na1 O4W Na3 141.2(2) . 3_657
N9 C1 C6 107.6(4) . .
N3 C2 C7 107.9(5) . .
N5 C3 C8 107.7(5) . .
N2 C4 C5 107.3(5) . .
N4 C5 C4 107.6(5) . .
N8 C6 C1 109.5(4) . .
N10 C7 C2 108.1(5) . .
N7 C8 C3 107.7(5) . .
N6 C9 C10 108.8(5) . .
N1 C10 C9 108.8(5) . .
C10 N1 Cu2 109.8(3) . .
C4 N2 Cu2 106.3(3) . .
C2 N3 Cu1 108.2(3) . .
C5 N4 Cu2 110.4(3) . .
C3 N5 Cu3 108.2(3) . .
C9 N6 Cu2 108.2(4) . .
C8 N7 Cu3 109.1(3) . .
C8 N7 Na2 116.4(4) . 2_546
Cu3 N7 Na2 100.4(2) . 2_546
C6 N8 Cu3 111.2(3) . .
C1 N9 Cu3 105.6(3) . .
C7 N10 Cu1 108.2(3) . .
N3 Cu1 N3 180.0 3_657 .
N3 Cu1 N10 85.16(18) 3_657 3_657
N3 Cu1 N10 94.84(18) . 3_657
N3 Cu1 N10 94.84(18) 3_657 .
N3 Cu1 N10 85.16(18) . .
N10 Cu1 N10 180.000(1) 3_657 .
N2 Cu2 N1 174.8(2) . .
N2 Cu2 N4 84.20(19) . .
N1 Cu2 N4 95.88(19) . .
N2 Cu2 N6 94.1(2) . .
N1 Cu2 N6 85.1(2) . .
N4 Cu2 N6 172.2(2) . .
N2 Cu2 O13 95.72(17) . .
N1 Cu2 O13 89.52(17) . .
N4 Cu2 O13 91.43(17) . .
N6 Cu2 O13 96.36(18) . .
N5 Cu3 N9 178.52(19) . .
N5 Cu3 N8 94.69(19) . .
N9 Cu3 N8 84.19(18) . .
N5 Cu3 N7 84.65(19) . .
N9 Cu3 N7 96.32(19) . .
N8 Cu3 N7 171.66(19) . .
N5 Cu3 O9 90.27(16) . .
N9 Cu3 O9 90.75(16) . .
N8 Cu3 O9 92.69(16) . .
N7 Cu3 O9 95.62(16) . .

loop_
_geom_bond_atom_site_label_1
_geom_bond_atom_site_label_2
_geom_bond_distance
_geom_bond_site_symmetry_2
Nb1 O19 1.762(4) .
Nb1 O4 1.961(3) .
Nb1 O15 1.961(4) .
Nb1 O2 2.036(3) .
Nb1 O17 2.043(4) .
Nb1 O11 2.472(4) .
Nb1 Nb3 3.3153(9) .
Nb1 Nb2 3.3463(9) .
Nb1 Nb4 3.3567(10) .
Nb2 O10 1.773(4) .
Nb2 O17 1.915(3) .
Nb2 O6 1.924(3) .
Nb2 O3 2.105(3) .
Nb2 O8 2.116(4) .
Nb2 O11 2.365(3) .
Nb2 Nb4 3.3178(11) .
Nb3 O18 1.781(3) .
Nb3 O9 1.914(3) .
Nb3 O4 1.945(4) .
Nb3 O1 2.015(4) .
Nb3 O3 2.141(3) .
Nb3 O11 2.366(3) .
Nb3 Nb6 3.2928(10) .
Nb3 Nb5 3.3171(11) .
Nb4 O12 1.768(4) .
Nb4 O2 1.919(4) .
Nb4 O5 1.968(3) .
Nb4 O6 1.989(3) .
Nb4 O14 2.166(4) .
Nb4 O11 2.410(3) .
Nb4 Nb5 3.3413(9) .
Nb5 O16 1.769(4) .
Nb5 O15 1.957(4) .
Nb5 O5 1.970(3) .
Nb5 O9 2.023(3) .
Nb5 O7 2.030(4) .
Nb5 O11 2.424(3) .
Nb5 Nb6 3.3083(9) .
Nb6 O13 1.748(4) .
Nb6 O7 1.914(4) .
Nb6 O1 1.934(3) .
Nb6 O14 2.128(3) .
Nb6 O8 2.131(4) .
Nb6 O11 2.318(4) .
Na1 O16 2.678(5) .
Na1 O4W 2.757(6) .
Na1 O10 2.759(5) 2_546
Na1 O2W 2.803(6) .
Na2 O12 2.711(5) .
Na2 O7W 2.785(6) .
Na2 O6W 2.834(6) 3_656
Na2 N7 3.006(7) 2_556
Na3 O19 2.673(6) .
Na3 O4W 2.778(6) 3_657
Na3 O3W 2.886(7) 2_556
Na3 O9W 2.962(7) 3_557
O9 Cu3 2.363(4) .
O10 Na1 2.759(5) 2_556
O13 Cu2 2.203(4) .
O3W Na3 2.886(7) 2_546
O4W Na3 2.778(6) 3_657
O6W Na2 2.834(6) 3_656
O9W Na3 2.962(7) 3_557
C1 N9 1.487(7) .
C1 C6 1.520(8) .
C2 N3 1.484(7) .
C2 C7 1.503(7) .
C3 N5 1.479(7) .
C3 C8 1.504(8) .
C4 N2 1.478(7) .
C4 C5 1.517(8) .
C5 N4 1.495(7) .
C6 N8 1.476(7) .
C7 N10 1.482(7) .
C8 N7 1.483(7) .
C9 N6 1.486(8) .
C9 C10 1.506(9) .
C10 N1 1.476(8) .
N1 Cu2 2.004(5) .
N2 Cu2 2.000(5) .
N3 Cu1 2.007(4) .
N4 Cu2 2.019(5) .
N5 Cu3 2.006(4) .
N6 Cu2 2.017(5) .
N7 Cu3 2.015(5) .
N7 Na2 3.006(7) 2_546
N8 Cu3 2.007(4) .
N9 Cu3 2.005(4) .
N10 Cu1 2.015(4) .
Cu1 N3 2.007(4) 3_657
Cu1 N10 2.015(4) 3_657
